data_7032442
loop_
_publ_author_name
'Zheng, Zhi-Peng'
'Zhang, Xiu-Xia'
'Li, Teng'
'Yang, Jian'
'Wei, Lei-Ming'
'Zhang, Li-Guo'
'Lin, Xiao-Ming'
'Cai, Yue-Peng'

_publ_section_title
;
 Construction of four low-dimensional NIR-luminescence-tunable Yb(iii)
 complexes.
;
_journal_issue 37
_journal_name_full 'Dalton transactions (Cambridge, England : 2003)'
_journal_page_first 14009
_journal_page_last 14015
_journal_paper_doi 10.1039/c4dt01601g
_journal_volume 43
_journal_year 2014
_chemical_formula_sum 'C13 H12 N O11 Yb'
_chemical_formula_weight 531.28
_chemical_name_systematic
; 
 ? 
;
_space_group_IT_number 2
_symmetry_cell_setting triclinic
_symmetry_space_group_name_Hall '-P 1'
_symmetry_space_group_name_H-M 'P -1'
_atom_sites_solution_hydrogens geom
_atom_sites_solution_primary direct
_atom_sites_solution_secondary difmap
_audit_creation_method SHELXL-97
_cell_angle_alpha 104.103(2)
_cell_angle_beta 101.500(2)
_cell_angle_gamma 105.459(2)
_cell_formula_units_Z 2
_cell_length_a 7.0405(10)
_cell_length_b 10.0943(14)
_cell_length_c 12.0712(17)
_cell_measurement_reflns_used 1537
_cell_measurement_temperature 298(2)
_cell_measurement_theta_max 23.94
_cell_measurement_theta_min 2.20
_cell_volume 769.20(19)
_computing_cell_refinement 'Bruker SAINT'
_computing_data_collection 'Bruker APEX2'
_computing_data_reduction 'Bruker SAINT'
_computing_molecular_graphics 'Bruker SHELXTL'
_computing_publication_material 'Bruker SHELXTL'
_computing_structure_refinement 'SHELXL-97 (Sheldrick, 2008)'
_computing_structure_solution 'SHELXS-97 (Sheldrick, 2008)'
_diffrn_ambient_temperature 298(2)
_diffrn_measured_fraction_theta_full 0.976
_diffrn_measured_fraction_theta_max 0.976
_diffrn_measurement_device_type 'Bruker APEX-II CCD'
_diffrn_measurement_method '\f and \w scans'
_diffrn_radiation_monochromator graphite
_diffrn_radiation_source 'fine-focus sealed tube'
_diffrn_radiation_type MoK\a
_diffrn_radiation_wavelength 0.71073
_diffrn_reflns_av_R_equivalents 0.0226
_diffrn_reflns_av_sigmaI/netI 0.0516
_diffrn_reflns_limit_h_max 8
_diffrn_reflns_limit_h_min -8
_diffrn_reflns_limit_k_max 12
_diffrn_reflns_limit_k_min -7
_diffrn_reflns_limit_l_max 14
_diffrn_reflns_limit_l_min -14
_diffrn_reflns_number 4078
_diffrn_reflns_theta_full 25.66
_diffrn_reflns_theta_max 25.66
_diffrn_reflns_theta_min 1.81
_exptl_absorpt_coefficient_mu 6.145
_exptl_absorpt_correction_T_max 0.541
_exptl_absorpt_correction_T_min 0.276
_exptl_absorpt_correction_type multi-scan
_exptl_absorpt_process_details 'SADABS (Sheldrick, 1996)'
_exptl_crystal_colour colorless
_exptl_crystal_density_diffrn 2.294
_exptl_crystal_density_method 'not measured'
_exptl_crystal_description prism
_exptl_crystal_F_000 510
_exptl_crystal_size_max 0.22
_exptl_crystal_size_mid 0.18
_exptl_crystal_size_min 0.10
_refine_diff_density_max 1.538
_refine_diff_density_min -1.488
_refine_diff_density_rms 0.199
_refine_ls_extinction_method none
_refine_ls_goodness_of_fit_ref 1.028
_refine_ls_hydrogen_treatment constr
_refine_ls_matrix_type full
_refine_ls_number_parameters 240
_refine_ls_number_reflns 2857
_refine_ls_number_restraints 0
_refine_ls_restrained_S_all 1.028
_refine_ls_R_factor_all 0.0467
_refine_ls_R_factor_gt 0.0388
_refine_ls_shift/su_max 0.001
_refine_ls_shift/su_mean 0.000
_refine_ls_structure_factor_coef Fsqd
_refine_ls_weighting_details 'calc w=1/[\s^2^(Fo^2^)+(0.0521P)^2^+3.0232P] where P=(Fo^2^+2Fc^2^)/3'
_refine_ls_weighting_scheme calc
_refine_ls_wR_factor_gt 0.0933
_refine_ls_wR_factor_ref 0.0984
_reflns_number_gt 2474
_reflns_number_total 2857
_reflns_threshold_expression >2sigma(I)
_cod_duplicate_entry 7031776
_cod_data_source_file c4dt01601g2.cif
_cod_data_source_block CCDC1003837(3)
_cod_original_sg_symbol_H-M p-1
_cod_database_code 7032442

loop_
_symmetry_equiv_pos_as_xyz
'x, y, z'
'-x, -y, -z'

loop_
_atom_site_label
_atom_site_type_symbol
_atom_site_fract_x
_atom_site_fract_y
_atom_site_fract_z
_atom_site_U_iso_or_equiv
_atom_site_adp_type
_atom_site_occupancy
_atom_site_symmetry_multiplicity
_atom_site_calc_flag
_atom_site_refinement_flags
O8 O 0.5716(8) 1.1858(6) 0.5186(5) 0.0278(13) Uani 1 1 d .
O6 O 0.4866(8) 0.3647(5) 0.3749(4) 0.0225(12) Uani 1 1 d .
O9 O 0.9802(9) 0.7085(6) 0.6710(6) 0.0406(17) Uani 1 1 d .
H9A H 1.1047 0.7608 0.6861 0.061 Uiso 1 1 d R
H9B H 0.9577 0.6273 0.6200 0.061 Uiso 1 1 d R
Yb1 Yb 0.75920(5) 0.82674(3) 0.59204(3) 0.02211(13) Uani 1 1 d .
O4 O 0.8160(9) 0.8624(6) 0.4169(5) 0.0266(13) Uani 1 1 d .
O3 O 0.9092(8) 1.0165(6) 0.3194(5) 0.0228(12) Uani 1 1 d .
O5 O 0.6863(8) 0.5965(5) 0.4471(4) 0.0214(11) Uani 1 1 d .
O10 O 0.7570(9) 0.9121(7) 0.7927(5) 0.0335(14) Uani 1 1 d .
H10A H 0.8756 0.9709 0.8341 0.050 Uiso 1 1 d R
H10B H 0.7269 0.8410 0.8195 0.050 Uiso 1 1 d R
O7 O 0.7299(9) 1.0630(6) 0.6123(5) 0.0297(13) Uani 1 1 d .
O1 O 0.6147(8) 1.1015(5) 0.1512(5) 0.0233(12) Uani 1 1 d .
O2 O 0.8185(8) 1.0107(6) 0.0595(5) 0.0251(12) Uani 1 1 d .
H2 H 0.8355 0.9319 0.0412 0.038 Uiso 1 1 calc R
N1 N 0.4307(9) 0.7626(6) 0.0198(5) 0.0172(13) Uani 1 1 d .
C11 C 0.7952(11) 0.9039(7) 0.3292(6) 0.0159(15) Uani 1 1 d .
C2 C 0.6243(11) 0.8064(8) 0.2176(6) 0.0170(15) Uani 1 1 d .
C1 C 0.5767(10) 0.8535(8) 0.1184(6) 0.0152(14) Uani 1 1 d .
C9 C 0.3280(11) 0.6186(8) 0.0080(6) 0.0182(15) Uani 1 1 d .
C8 C 0.1872(12) 0.5260(9) -0.0990(7) 0.0256(18) Uani 1 1 d .
H8 H 0.1578 0.5596 -0.1634 0.031 Uiso 1 1 calc R
C7 C 0.0926(12) 0.3857(10) -0.1083(8) 0.032(2) Uani 1 1 d .
H7 H -0.0013 0.3232 -0.1798 0.039 Uiso 1 1 calc R
C6 C 0.1347(12) 0.3346(9) -0.0122(9) 0.033(2) Uani 1 1 d .
H6 H 0.0683 0.2382 -0.0209 0.039 Uiso 1 1 calc R
C5 C 0.2717(12) 0.4229(9) 0.0948(8) 0.0280(18) Uani 1 1 d .
H5 H 0.2975 0.3869 0.1582 0.034 Uiso 1 1 calc R
C4 C 0.3737(11) 0.5696(8) 0.1078(7) 0.0200(16) Uani 1 1 d .
C3 C 0.5198(11) 0.6683(8) 0.2127(6) 0.0182(15) Uani 1 1 d .
H3 H 0.5461 0.6395 0.2801 0.022 Uiso 1 1 calc R
C12 C 0.5509(11) 0.4876(8) 0.4488(6) 0.0167(15) Uani 1 1 d .
C13 C 0.5886(12) 1.0696(8) 0.5385(7) 0.0230(17) Uani 1 1 d .
C10 C 0.6837(11) 1.0039(8) 0.1101(6) 0.0184(16) Uani 1 1 d .
O11 O 0.0594(10) 0.5715(6) 0.3817(6) 0.0362(14) Uani 1 1 d G
H11A H -0.0304 0.5908 0.4145 0.054 Uiso 1 1 d G
H11B H 0.1654 0.6465 0.4037 0.054 Uiso 1 1 d G

loop_
_atom_site_aniso_label
_atom_site_aniso_U_11
_atom_site_aniso_U_22
_atom_site_aniso_U_33
_atom_site_aniso_U_23
_atom_site_aniso_U_13
_atom_site_aniso_U_12
O8 0.023(3) 0.018(3) 0.040(3) 0.014(2) 0.000(3) 0.004(2)
O6 0.027(3) 0.016(3) 0.020(3) 0.003(2) 0.011(2) -0.001(2)
O9 0.027(3) 0.023(3) 0.056(4) 0.007(3) -0.013(3) 0.005(3)
Yb1 0.0227(2) 0.0196(2) 0.0229(2) 0.00958(14) 0.00372(14) 0.00460(14)
O4 0.031(3) 0.022(3) 0.018(3) 0.010(2) 0.001(2) -0.003(2)
O3 0.018(3) 0.024(3) 0.023(3) 0.016(2) 0.000(2) -0.001(2)
O5 0.021(3) 0.021(3) 0.024(3) 0.011(2) 0.010(2) 0.003(2)
O10 0.035(4) 0.039(4) 0.022(3) 0.011(3) 0.011(3) 0.002(3)
O7 0.027(3) 0.022(3) 0.036(3) 0.008(2) -0.005(3) 0.012(2)
O1 0.025(3) 0.020(3) 0.028(3) 0.008(2) 0.008(2) 0.010(2)
O2 0.029(3) 0.028(3) 0.025(3) 0.015(2) 0.013(3) 0.009(2)
N1 0.014(3) 0.020(3) 0.021(3) 0.012(3) 0.006(3) 0.006(3)
C11 0.014(4) 0.016(4) 0.017(4) 0.006(3) 0.005(3) 0.003(3)
C2 0.016(4) 0.018(4) 0.015(3) 0.006(3) 0.002(3) 0.004(3)
C1 0.013(3) 0.021(4) 0.014(3) 0.006(3) 0.007(3) 0.007(3)
C9 0.014(4) 0.024(4) 0.017(4) 0.008(3) 0.006(3) 0.005(3)
C8 0.020(4) 0.025(4) 0.027(4) 0.003(3) 0.003(3) 0.007(3)
C7 0.014(4) 0.038(5) 0.031(5) -0.007(4) -0.003(3) 0.009(4)
C6 0.017(4) 0.015(4) 0.059(6) 0.003(4) 0.009(4) 0.003(3)
C5 0.021(4) 0.022(4) 0.043(5) 0.015(4) 0.011(4) 0.005(3)
C4 0.020(4) 0.018(4) 0.026(4) 0.010(3) 0.010(3) 0.007(3)
C3 0.016(4) 0.025(4) 0.015(3) 0.011(3) 0.002(3) 0.006(3)
C12 0.019(4) 0.019(4) 0.017(4) 0.013(3) 0.006(3) 0.007(3)
C13 0.022(4) 0.019(4) 0.029(4) 0.009(3) 0.007(4) 0.008(3)
C10 0.018(4) 0.019(4) 0.015(3) 0.009(3) -0.001(3) 0.001(3)
O11 0.036(4) 0.025(3) 0.044(4) 0.008(3) 0.012(3) 0.007(3)

loop_
_atom_type_symbol
_atom_type_description
_atom_type_scat_dispersion_real
_atom_type_scat_dispersion_imag
_atom_type_scat_source
C C 0.0033 0.0016 'International Tables Vol C Tables 4.2.6.8 and 6.1.1.4'
H H 0.0000 0.0000 'International Tables Vol C Tables 4.2.6.8 and 6.1.1.4'
N N 0.0061 0.0033 'International Tables Vol C Tables 4.2.6.8 and 6.1.1.4'
O O 0.0106 0.0060 'International Tables Vol C Tables 4.2.6.8 and 6.1.1.4'
Yb Yb -0.3850 5.5486 'International Tables Vol C Tables 4.2.6.8 and 6.1.1.4'

loop_
_geom_angle_atom_site_label_1
_geom_angle_atom_site_label_2
_geom_angle_atom_site_label_3
_geom_angle
_geom_angle_site_symmetry_1
_geom_angle_site_symmetry_3
C13 O8 Yb1 117.2(5) . 2_676
C12 O6 Yb1 119.1(4) . 2_666
Yb1 O9 H9A 109.5 . .
Yb1 O9 H9B 109.2 . .
H9A O9 H9B 109.5 . .
O3 Yb1 O4 84.94(19) 2_776 .
O3 Yb1 O10 78.3(2) 2_776 .
O4 Yb1 O10 152.4(2) . .
O3 Yb1 O9 68.49(19) 2_776 .
O4 Yb1 O9 110.7(2) . .
O10 Yb1 O9 83.4(2) . .
O3 Yb1 O8 141.78(18) 2_776 2_676
O4 Yb1 O8 76.9(2) . 2_676
O10 Yb1 O8 103.2(2) . 2_676
O9 Yb1 O8 149.6(2) . 2_676
O3 Yb1 O5 121.40(18) 2_776 .
O4 Yb1 O5 70.79(18) . .
O10 Yb1 O5 136.79(19) . .
O9 Yb1 O5 71.89(19) . .
O8 Yb1 O5 83.97(18) 2_676 .
O3 Yb1 O6 139.55(18) 2_776 2_666
O4 Yb1 O6 130.96(18) . 2_666
O10 Yb1 O6 73.53(19) . 2_666
O9 Yb1 O6 79.8(2) . 2_666
O8 Yb1 O6 73.93(19) 2_676 2_666
O5 Yb1 O6 67.69(17) . 2_666
O3 Yb1 O7 75.68(19) 2_776 .
O4 Yb1 O7 78.4(2) . .
O10 Yb1 O7 76.3(2) . .
O9 Yb1 O7 141.67(19) . .
O8 Yb1 O7 67.91(18) 2_676 .
O5 Yb1 O7 142.20(18) . .
O6 Yb1 O7 123.4(2) 2_666 .
O3 Yb1 C13 93.69(19) 2_776 .
O4 Yb1 C13 70.1(2) . .
O10 Yb1 C13 89.1(2) . .
O9 Yb1 C13 161.7(2) . .
O8 Yb1 C13 48.58(18) 2_676 .
O5 Yb1 C13 123.52(19) . .
O6 Yb1 C13 114.0(2) 2_666 .
O7 Yb1 C13 20.39(18) . .
O3 Yb1 C12 145.17(17) 2_776 2_666
O4 Yb1 C12 113.02(18) . 2_666
O10 Yb1 C12 92.9(2) . 2_666
O9 Yb1 C12 77.09(19) . 2_666
O8 Yb1 C12 72.96(18) 2_676 2_666
O5 Yb1 C12 47.95(17) . 2_666
O6 Yb1 C12 19.85(17) 2_666 2_666
O7 Yb1 C12 135.34(19) . 2_666
C13 Yb1 C12 120.06(19) . 2_666
O3 Yb1 C13 120.85(19) 2_776 2_676
O4 Yb1 C13 69.3(2) . 2_676
O10 Yb1 C13 100.8(2) . 2_676
O9 Yb1 C13 170.23(19) . 2_676
O8 Yb1 C13 20.94(19) 2_676 2_676
O5 Yb1 C13 99.42(18) . 2_676
O6 Yb1 C13 92.9(2) 2_666 2_676
O7 Yb1 C13 48.06(19) . 2_676
C13 Yb1 C13 28.0(3) . 2_676
C12 Yb1 C13 93.82(19) 2_666 2_676
O3 Yb1 C12 135.43(18) 2_776 .
O4 Yb1 C12 88.07(18) . .
O10 Yb1 C12 119.2(2) . .
O9 Yb1 C12 73.20(19) . .
O8 Yb1 C12 77.82(18) 2_676 .
O5 Yb1 C12 19.93(18) . .
O6 Yb1 C12 47.83(17) 2_666 .
O7 Yb1 C12 145.12(18) . .
C13 Yb1 C12 124.80(19) . .
C12 Yb1 C12 28.0(2) 2_666 .
C13 Yb1 C12 97.10(18) 2_676 .
C11 O4 Yb1 157.5(5) . .
C11 O3 Yb1 137.7(5) . 2_776
C12 O5 Yb1 119.4(5) . .
Yb1 O10 H10A 109.2 . .
Yb1 O10 H10B 109.5 . .
H10A O10 H10B 109.4 . .
C13 O7 Yb1 116.4(5) . .
C10 O2 H2 109.5 . .
C1 N1 C9 123.0(6) . .
O4 C11 O3 126.3(7) . .
O4 C11 C2 118.1(6) . .
O3 C11 C2 115.5(6) . .
C3 C2 C1 119.7(6) . .
C3 C2 C11 119.1(6) . .
C1 C2 C11 121.1(6) . .
N1 C1 C2 119.5(6) . .
N1 C1 C10 115.0(6) . .
C2 C1 C10 125.5(6) . .
C8 C9 N1 120.7(7) . .
C8 C9 C4 121.2(7) . .
N1 C9 C4 118.1(6) . .
C7 C8 C9 119.2(8) . .
C7 C8 H8 120.4 . .
C9 C8 H8 120.4 . .
C8 C7 C6 120.8(7) . .
C8 C7 H7 119.6 . .
C6 C7 H7 119.6 . .
C5 C6 C7 121.6(8) . .
C5 C6 H6 119.2 . .
C7 C6 H6 119.2 . .
C6 C5 C4 119.2(8) . .
C6 C5 H5 120.4 . .
C4 C5 H5 120.4 . .
C3 C4 C5 123.8(7) . .
C3 C4 C9 118.3(7) . .
C5 C4 C9 117.9(7) . .
C2 C3 C4 121.3(7) . .
C2 C3 H3 119.4 . .
C4 C3 H3 119.4 . .
O6 C12 O5 126.6(7) . .
O6 C12 C12 117.3(8) . 2_666
O5 C12 C12 116.0(8) . 2_666
O6 C12 Yb1 41.1(3) . 2_666
O5 C12 Yb1 167.3(5) . 2_666
C12 C12 Yb1 76.5(5) 2_666 2_666
O6 C12 Yb1 166.6(5) . .
O5 C12 Yb1 40.6(3) . .
C12 C12 Yb1 75.5(5) 2_666 .
Yb1 C12 Yb1 152.0(2) 2_666 .
O7 C13 O8 125.6(7) . .
O7 C13 C13 119.6(8) . 2_676
O8 C13 C13 114.8(8) . 2_676
O7 C13 Yb1 43.2(4) . .
O8 C13 Yb1 164.0(6) . .
C13 C13 Yb1 77.7(5) 2_676 .
O7 C13 Yb1 162.8(5) . 2_676
O8 C13 Yb1 41.9(4) . 2_676
C13 C13 Yb1 74.3(5) 2_676 2_676
Yb1 C13 Yb1 152.0(3) . 2_676
O2 C10 O1 128.4(7) . .
O2 C10 C1 115.9(6) . .
O1 C10 C1 115.6(7) . .
H11A O11 H11B 109.5 . .

loop_
_geom_bond_atom_site_label_1
_geom_bond_atom_site_label_2
_geom_bond_distance
_geom_bond_site_symmetry_2
O8 C13 1.284(9) .
O8 Yb1 2.397(5) 2_676
O6 C12 1.241(9) .
O6 Yb1 2.400(5) 2_666
O9 Yb1 2.388(5) .
O9 H9A 0.8500 .
O9 H9B 0.8500 .
Yb1 O3 2.304(5) 2_776
Yb1 O4 2.321(5) .
Yb1 O10 2.369(5) .
Yb1 O8 2.397(5) 2_676
Yb1 O5 2.398(5) .
Yb1 O6 2.400(5) 2_666
Yb1 O7 2.406(5) .
Yb1 C13 3.147(7) .
Yb1 C12 3.193(7) 2_666
Yb1 C13 3.195(8) 2_676
Yb1 C12 3.207(7) .
O4 C11 1.227(9) .
O3 C11 1.252(9) .
O3 Yb1 2.304(5) 2_776
O5 C12 1.255(9) .
O10 H10A 0.8509 .
O10 H10B 0.8508 .
O7 C13 1.224(9) .
O1 C10 1.251(9) .
O2 C10 1.223(9) .
O2 H2 0.8200 .
N1 C1 1.339(9) .
N1 C9 1.398(9) .
C11 C2 1.519(9) .
C2 C3 1.372(10) .
C2 C1 1.405(10) .
C1 C10 1.541(10) .
C9 C8 1.390(10) .
C9 C4 1.420(10) .
C8 C7 1.361(12) .
C8 H8 0.9300 .
C7 C6 1.391(13) .
C7 H7 0.9300 .
C6 C5 1.370(12) .
C6 H6 0.9300 .
C5 C4 1.418(11) .
C5 H5 0.9300 .
C4 C3 1.405(10) .
C3 H3 0.9300 .
C12 C12 1.550(14) 2_666
C12 Yb1 3.193(7) 2_666
C13 C13 1.537(15) 2_676
C13 Yb1 3.195(7) 2_676
O11 H11A 0.8501 .
O11 H11B 0.8500 .

loop_
_geom_torsion_atom_site_label_1
_geom_torsion_atom_site_label_2
_geom_torsion_atom_site_label_3
_geom_torsion_atom_site_label_4
_geom_torsion
_geom_torsion_site_symmetry_1
_geom_torsion_site_symmetry_4
O3 Yb1 O4 C11 -112.7(13) 2_776 .
O10 Yb1 O4 C11 -60.2(14) . .
O9 Yb1 O4 C11 -177.5(12) . .
O8 Yb1 O4 C11 33.4(12) 2_676 .
O5 Yb1 O4 C11 121.5(13) . .
O6 Yb1 O4 C11 88.1(13) 2_666 .
O7 Yb1 O4 C11 -36.4(13) . .
C13 Yb1 O4 C11 -17.0(12) . .
C12 Yb1 O4 C11 98.2(13) 2_666 .
C13 Yb1 O4 C11 13.0(12) 2_676 .
C12 Yb1 O4 C11 111.3(13) . .
O3 Yb1 O5 C12 139.9(5) 2_776 .
O4 Yb1 O5 C12 -148.9(5) . .
O10 Yb1 O5 C12 32.2(6) . .
O9 Yb1 O5 C12 90.6(5) . .
O8 Yb1 O5 C12 -70.7(5) 2_676 .
O6 Yb1 O5 C12 4.4(5) 2_666 .
O7 Yb1 O5 C12 -111.8(5) . .
C13 Yb1 O5 C12 -100.4(5) . .
C12 Yb1 O5 C12 1.8(6) 2_666 .
C13 Yb1 O5 C12 -84.8(5) 2_676 .
O3 Yb1 O7 C13 151.4(6) 2_776 .
O4 Yb1 O7 C13 63.7(6) . .
O10 Yb1 O7 C13 -127.4(6) . .
O9 Yb1 O7 C13 172.5(6) . .
O8 Yb1 O7 C13 -16.8(6) 2_676 .
O5 Yb1 O7 C13 28.1(8) . .
O6 Yb1 O7 C13 -68.1(6) 2_666 .
C12 Yb1 O7 C13 -47.4(7) 2_666 .
C13 Yb1 O7 C13 -8.8(7) 2_676 .
C12 Yb1 O7 C13 -5.5(8) . .
Yb1 O4 C11 O3 98.6(14) . .
Yb1 O4 C11 C2 -85.8(13) . .
Yb1 O3 C11 O4 21.6(13) 2_776 .
Yb1 O3 C11 C2 -154.1(5) 2_776 .
O4 C11 C2 C3 -9.4(10) . .
O3 C11 C2 C3 166.7(7) . .
O4 C11 C2 C1 172.8(7) . .
O3 C11 C2 C1 -11.1(10) . .
C9 N1 C1 C2 -3.2(10) . .
C9 N1 C1 C10 175.2(6) . .
C3 C2 C1 N1 -0.5(10) . .
C11 C2 C1 N1 177.3(6) . .
C3 C2 C1 C10 -178.7(7) . .
C11 C2 C1 C10 -0.9(11) . .
C1 N1 C9 C8 -175.8(7) . .
C1 N1 C9 C4 3.5(10) . .
N1 C9 C8 C7 178.8(7) . .
C4 C9 C8 C7 -0.5(11) . .
C9 C8 C7 C6 0.3(12) . .
C8 C7 C6 C5 0.1(13) . .
C7 C6 C5 C4 -0.3(12) . .
C6 C5 C4 C3 -178.7(7) . .
C6 C5 C4 C9 0.1(11) . .
C8 C9 C4 C3 179.1(7) . .
N1 C9 C4 C3 -0.2(10) . .
C8 C9 C4 C5 0.3(11) . .
N1 C9 C4 C5 -179.0(7) . .
C1 C2 C3 C4 3.8(11) . .
C11 C2 C3 C4 -174.1(6) . .
C5 C4 C3 C2 175.4(7) . .
C9 C4 C3 C2 -3.4(11) . .
Yb1 O6 C12 O5 176.1(5) 2_666 .
Yb1 O6 C12 C12 -6.4(10) 2_666 2_666
Yb1 O6 C12 Yb1 -168.1(19) 2_666 .
Yb1 O5 C12 O6 174.4(6) . .
Yb1 O5 C12 C12 -3.0(10) . 2_666
Yb1 O5 C12 Yb1 -173.9(19) . 2_666
O3 Yb1 C12 O6 -71(2) 2_776 .
O4 Yb1 C12 O6 10(2) . .
O10 Yb1 C12 O6 -175(2) . .
O9 Yb1 C12 O6 -103(2) . .
O8 Yb1 C12 O6 87(2) 2_676 .
O5 Yb1 C12 O6 -20(2) . .
O6 Yb1 C12 O6 166(2) 2_666 .
O7 Yb1 C12 O6 76(2) . .
C13 Yb1 C12 O6 74(2) . .
C12 Yb1 C12 O6 163(3) 2_666 .
C13 Yb1 C12 O6 78(2) 2_676 .
O3 Yb1 C12 O5 -51.6(6) 2_776 .
O4 Yb1 C12 O5 29.2(5) . .
O10 Yb1 C12 O5 -155.3(5) . .
O9 Yb1 C12 O5 -83.1(5) . .
O8 Yb1 C12 O5 106.3(5) 2_676 .
O6 Yb1 C12 O5 -174.5(6) 2_666 .
O7 Yb1 C12 O5 95.6(6) . .
C13 Yb1 C12 O5 93.2(5) . .
C12 Yb1 C12 O5 -177.2(9) 2_666 .
C13 Yb1 C12 O5 98.1(5) 2_676 .
O3 Yb1 C12 C12 125.6(5) 2_776 2_666
O4 Yb1 C12 C12 -153.6(5) . 2_666
O10 Yb1 C12 C12 21.9(6) . 2_666
O9 Yb1 C12 C12 94.1(5) . 2_666
O8 Yb1 C12 C12 -76.6(5) 2_676 2_666
O5 Yb1 C12 C12 177.2(9) . 2_666
O6 Yb1 C12 C12 2.7(4) 2_666 2_666
O7 Yb1 C12 C12 -87.3(6) . 2_666
C13 Yb1 C12 C12 -89.6(5) . 2_666
C13 Yb1 C12 C12 -84.8(5) 2_676 2_666
O3 Yb1 C12 Yb1 125.6(5) 2_776 2_666
O4 Yb1 C12 Yb1 -153.6(5) . 2_666
O10 Yb1 C12 Yb1 21.9(6) . 2_666
O9 Yb1 C12 Yb1 94.1(5) . 2_666
O8 Yb1 C12 Yb1 -76.6(5) 2_676 2_666
O5 Yb1 C12 Yb1 177.2(9) . 2_666
O6 Yb1 C12 Yb1 2.7(4) 2_666 2_666
O7 Yb1 C12 Yb1 -87.3(6) . 2_666
C13 Yb1 C12 Yb1 -89.6(5) . 2_666
C12 Yb1 C12 Yb1 0.0 2_666 2_666
C13 Yb1 C12 Yb1 -84.8(5) 2_676 2_666
Yb1 O7 C13 O8 -164.6(6) . .
Yb1 O7 C13 C13 15.8(12) . 2_676
Yb1 O7 C13 Yb1 157.2(17) . 2_676
Yb1 O8 C13 O7 -164.2(7) 2_676 .
Yb1 O8 C13 C13 15.4(11) 2_676 2_676
Yb1 O8 C13 Yb1 154.8(17) 2_676 .
O3 Yb1 C13 O7 -27.7(6) 2_776 .
O4 Yb1 C13 O7 -111.0(6) . .
O10 Yb1 C13 O7 50.5(6) . .
O9 Yb1 C13 O7 -15.0(11) . .
O8 Yb1 C13 O7 159.1(7) 2_676 .
O5 Yb1 C13 O7 -159.7(6) . .
O6 Yb1 C13 O7 122.0(6) 2_666 .
C12 Yb1 C13 O7 143.3(6) 2_666 .
C13 Yb1 C13 O7 165.9(11) 2_676 .
C12 Yb1 C13 O7 176.2(6) . .
O3 Yb1 C13 O8 24(2) 2_776 .
O4 Yb1 C13 O8 -60(2) . .
O10 Yb1 C13 O8 102(2) . .
O9 Yb1 C13 O8 36(2) . .
O8 Yb1 C13 O8 -150(2) 2_676 .
O5 Yb1 C13 O8 -108(2) . .
O6 Yb1 C13 O8 173(2) 2_666 .
O7 Yb1 C13 O8 51.2(19) . .
C12 Yb1 C13 O8 -165.5(19) 2_666 .
C13 Yb1 C13 O8 -143(2) 2_676 .
C12 Yb1 C13 O8 -133(2) . .
O3 Yb1 C13 C13 166.3(6) 2_776 2_676
O4 Yb1 C13 C13 83.1(6) . 2_676
O10 Yb1 C13 C13 -115.4(6) . 2_676
O9 Yb1 C13 C13 179.1(6) . 2_676
O8 Yb1 C13 C13 -6.8(5) 2_676 2_676
O5 Yb1 C13 C13 34.3(7) . 2_676
O6 Yb1 C13 C13 -43.9(6) 2_666 2_676
O7 Yb1 C13 C13 -165.9(11) . 2_676
C12 Yb1 C13 C13 -22.7(7) 2_666 2_676
C12 Yb1 C13 C13 10.2(7) . 2_676
O3 Yb1 C13 Yb1 166.3(6) 2_776 2_676
O4 Yb1 C13 Yb1 83.1(6) . 2_676
O10 Yb1 C13 Yb1 -115.4(6) . 2_676
O9 Yb1 C13 Yb1 179.1(6) . 2_676
O8 Yb1 C13 Yb1 -6.8(5) 2_676 2_676
O5 Yb1 C13 Yb1 34.3(7) . 2_676
O6 Yb1 C13 Yb1 -43.9(6) 2_666 2_676
O7 Yb1 C13 Yb1 -165.9(11) . 2_676
C12 Yb1 C13 Yb1 -22.7(7) 2_666 2_676
C13 Yb1 C13 Yb1 0.0 2_676 2_676
C12 Yb1 C13 Yb1 10.2(7) . 2_676
N1 C1 C10 O2 -80.3(8) . .
C2 C1 C10 O2 97.9(8) . .
N1 C1 C10 O1 96.5(7) . .
C2 C1 C10 O1 -85.3(9) . .
